data_2022001
loop_
_publ_author_name
'Xue, Yun-Shan'
'Cheng, Wei-Wei'
'Chen, Zhuo-Lin'
'Kong, Weili'
'Zhang, Jun'

_publ_section_title
;
 A novel three-dimensional zinc(II) coordination polymer based on
 3,3'-{[1,3-phenylenebis(methylene)]bis(oxy)}dibenzoic acid and
 1,4-bis(pyridin-4-yl)benzene: synthesis, crystal structure and
 photocatalytic properties
;
_journal_coeditor_code QS3090
_journal_issue 4
_journal_name_full 'Acta Crystallographica Section C'
_journal_page_first 353
_journal_page_last 358
_journal_paper_doi 10.1107/S2053229620004052
_journal_volume 76
_journal_year 2020
_chemical_formula_iupac '[Zn (C22 H16 O6) (C16 H12 N2)], C16 H12 N2'
_chemical_formula_moiety 'C38 H28 N2 O6 Zn1, 4(C16 H12 N2)'
_chemical_formula_sum 'C54 H40 N4 O6 Zn'
_chemical_formula_weight 3625.07
_chemical_name_systematic
'Poly[[[1,4-bis(pyridin-4-yl)benzene](\m~3~-3,3'-{[1,3-phenylenebis(methylene)]bis(oxy)}dibenzoato)zinc(II)] 1,4-bis(pyridin-4-yl)benzene]'
_space_group_crystal_system monoclinic
_space_group_IT_number 15
_space_group_name_Hall '-C 2yc'
_space_group_name_H-M_alt 'C 1 2/c 1'
_atom_sites_solution_hydrogens geom
_audit_creation_method
;
Olex2 1.2-beta
(compiled 2018.05.29 svn.r3508 for OlexSys, GUI svn.r5506)
;
_cell_angle_alpha 90
_cell_angle_beta 114.4010(10)
_cell_angle_gamma 90
_cell_formula_units_Z 8
_cell_length_a 17.4164(10)
_cell_length_b 26.2567(15)
_cell_length_c 20.0775(12)
_cell_measurement_reflns_used 9859
_cell_measurement_temperature 296(2)
_cell_measurement_theta_max 27.484
_cell_measurement_theta_min 2.162
_cell_volume 8361.3(8)
_computing_cell_refinement
;
SAINT (Bruker, 2016)
;
_computing_data_collection
;
APEX3 (Bruker, 2016)
;
_computing_data_reduction
;
SAINT (Bruker, 2016)
;
_computing_molecular_graphics
;
OLEX2 (Dolomanov <i>et al.</i>,  2009) and
DIAMOND (Brandenburg & Putz, 2005)
;
_computing_publication_material
;
OLEX2 (Dolomanov <i>et al.</i>,  2009)
;
_computing_structure_refinement
;
SHELXL2018 (Sheldrick, 2015)
;
_computing_structure_solution
;
SHELXS97 (Sheldrick, 2008)
;
_diffrn_ambient_temperature 296.15
_diffrn_detector 'Bruker APEX2 area detector'
_diffrn_detector_area_resol_mean 7.9
_diffrn_measured_fraction_theta_full 0.996
_diffrn_measured_fraction_theta_max 0.996
_diffrn_measurement_device 'three-circle diffractometer'
_diffrn_measurement_device_type 'Bruker APEX2 CCD area detector'
_diffrn_measurement_method 'phi and omega scans'
_diffrn_radiation_monochromator graphite
_diffrn_radiation_probe x-ray
_diffrn_radiation_type MoK\a
_diffrn_radiation_wavelength 0.71073
_diffrn_reflns_av_R_equivalents 0.0220
_diffrn_reflns_av_unetI/netI 0.0196
_diffrn_reflns_limit_h_max 22
_diffrn_reflns_limit_h_min -21
_diffrn_reflns_limit_k_max 31
_diffrn_reflns_limit_k_min -34
_diffrn_reflns_limit_l_max 21
_diffrn_reflns_limit_l_min -26
_diffrn_reflns_number 37653
_diffrn_reflns_theta_full 25.242
_diffrn_reflns_theta_max 27.504
_diffrn_reflns_theta_min 1.500
_diffrn_source 'microfocus sealed X-ray tube'
_exptl_absorpt_coefficient_mu 0.649
_exptl_absorpt_correction_T_max 0.8812
_exptl_absorpt_correction_T_min 0.8292
_exptl_absorpt_correction_type multi-scan
_exptl_absorpt_process_details
;
(SADABS; Bruker, 2008)
;
_exptl_crystal_colour colourless
_exptl_crystal_density_diffrn 1.440
_exptl_crystal_density_method 'not measured'
_exptl_crystal_description block
_exptl_crystal_F_000 3760
_exptl_crystal_size_max 0.3
_exptl_crystal_size_mid 0.2
_exptl_crystal_size_min 0.2
_refine_diff_density_max 0.369
_refine_diff_density_min -0.290
_refine_ls_extinction_method none
_refine_ls_goodness_of_fit_ref 1.033
_refine_ls_hydrogen_treatment constr
_refine_ls_matrix_type full
_refine_ls_number_parameters 586
_refine_ls_number_reflns 9583
_refine_ls_number_restraints 0
_refine_ls_restrained_S_all 1.033
_refine_ls_R_factor_all 0.0320
_refine_ls_R_factor_gt 0.0284
_refine_ls_shift/su_max 0.001
_refine_ls_shift/su_mean 0.000
_refine_ls_structure_factor_coef Fsqd
_refine_ls_weighting_details 'w=1/[\s^2^(Fo^2^)+(0.0333P)^2^+9.9833P] where P=(Fo^2^+2Fc^2^)/3'
_refine_ls_weighting_scheme calc
_refine_ls_wR_factor_gt 0.0723
_refine_ls_wR_factor_ref 0.0743
_reflns_number_gt 8739
_reflns_number_total 9583
_reflns_threshold_expression 'I > 2\s(I)'
_cod_data_source_file qs3090sup1.cif
_cod_data_source_block I
_cod_original_sg_symbol_H-M 'C 2/c'
_cod_original_formula_sum 'C54 H40 N4 O6 Zn1'
_cod_database_code 2022001
_shelx_space_group_comment
;
The symmetry employed for this shelxl refinement is uniquely defined
by the following loop, which should always be used as a source of
symmetry information in preference to the above space-group names.
They are only intended as comments.
;
_shelx_estimated_absorpt_t_min 0.829
_shelx_estimated_absorpt_t_max 0.881

loop_
_space_group_symop_operation_xyz
'x, y, z'
'-x, y, -z+1/2'
'x+1/2, y+1/2, z'
'-x+1/2, y+1/2, -z+1/2'
'-x, -y, -z'
'x, -y, z-1/2'
'-x+1/2, -y+1/2, -z'
'x+1/2, -y+1/2, z-1/2'

loop_
_atom_site_type_symbol
_atom_site_label
_atom_site_fract_x
_atom_site_fract_y
_atom_site_fract_z
_atom_site_U_iso_or_equiv
_atom_site_adp_type
_atom_site_calc_flag
_atom_site_occupancy
_atom_site_disorder_assembly
_atom_site_disorder_group
C C15 0.81367(10) 0.41752(6) 0.32137(8) 0.0255(3) Uani d 1 . .
H H15 0.817275 0.428978 0.278924 0.031 Uiso calc 1 . .
O O5 1.39600(6) -0.00272(4) 0.76249(5) 0.0188(2) Uani d 1 . .
O O4 1.30922(6) -0.04495(4) 0.79732(5) 0.01826(19) Uani d 1 . .
C C38 1.33078(8) -0.02870(5) 0.74788(7) 0.0157(2) Uani d 1 . .
C C31 1.12305(9) -0.17356(5) 0.61541(8) 0.0199(3) Uani d 1 . .
H H31A 1.116915 -0.155842 0.655323 0.024 Uiso calc 1 . .
H H31B 1.176936 -0.191031 0.634713 0.024 Uiso calc 1 . .
Zn Zn1 0.41417(2) 0.01605(2) 0.38555(2) 0.01290(5) Uani d 1 . .
O O2 0.53048(6) -0.01534(4) 0.43263(6) 0.0211(2) Uani d 1 . .
O O3 0.37967(6) 0.04774(4) 0.46083(5) 0.01733(19) Uani d 1 . .
O O6 0.79865(6) -0.16780(4) 0.47774(5) 0.0214(2) Uani d 1 . .
N N1 0.47912(7) 0.08603(4) 0.38019(6) 0.0159(2) Uani d 1 . .
O O7 1.11962(7) -0.13813(4) 0.56051(5) 0.0241(2) Uani d 1 . .
C C2 0.57800(9) 0.12981(5) 0.34587(8) 0.0182(3) Uani d 1 . .
H H2 0.616342 0.128309 0.324626 0.022 Uiso calc 1 . .
N N2 0.85393(7) 0.44399(4) 0.38319(6) 0.0179(2) Uani d 1 . .
C C30 0.97539(8) -0.19614(5) 0.52765(7) 0.0172(3) Uani d 1 . .
H H30 0.969526 -0.163434 0.508392 0.021 Uiso calc 1 . .
C C33 1.22262(8) -0.08452(5) 0.65499(7) 0.0166(3) Uani d 1 . .
H H33 1.222373 -0.104889 0.692791 0.020 Uiso calc 1 . .
C C12 0.75989(8) 0.35556(5) 0.37960(7) 0.0168(3) Uani d 1 . .
C C20 0.72603(8) -0.14310(5) 0.43412(7) 0.0172(3) Uani d 1 . .
C C3 0.56353(8) 0.17594(5) 0.37342(7) 0.0168(3) Uani d 1 . .
C C29 1.05245(8) -0.21146(5) 0.58147(7) 0.0176(3) Uani d 1 . .
C C23 0.57754(8) -0.08895(5) 0.35490(7) 0.0180(3) Uani d 1 . .
H H23 0.528443 -0.070809 0.328433 0.022 Uiso calc 1 . .
C C18 0.62032(8) -0.08246(5) 0.43080(7) 0.0147(2) Uani d 1 . .
C C19 0.69416(8) -0.10909(5) 0.46987(7) 0.0156(2) Uani d 1 . .
H H19 0.722553 -0.104264 0.520083 0.019 Uiso calc 1 . .
C C21 0.68340(9) -0.15003(5) 0.35874(7) 0.0191(3) Uani d 1 . .
H H21 0.704068 -0.172665 0.334474 0.023 Uiso calc 1 . .
C C4 0.50391(9) 0.17562(5) 0.40328(8) 0.0203(3) Uani d 1 . .
H H4 0.491099 0.205508 0.421394 0.024 Uiso calc 1 . .
C C27 0.99512(10) -0.29492(6) 0.58108(9) 0.0257(3) Uani d 1 . .
H H27 1.002118 -0.328347 0.597884 0.031 Uiso calc 1 . .
C C5 0.46406(9) 0.13050(5) 0.40569(8) 0.0191(3) Uani d 1 . .
H H5 0.424811 0.130989 0.426025 0.023 Uiso calc 1 . .
C C1 0.53522(8) 0.08627(5) 0.35018(7) 0.0176(3) Uani d 1 . .
H H1 0.545824 0.055961 0.331511 0.021 Uiso calc 1 . .
C C6 0.61162(8) 0.22270(5) 0.37358(8) 0.0172(3) Uani d 1 . .
C C37 1.17058(10) -0.06513(6) 0.52624(8) 0.0259(3) Uani d 1 . .
H H37 1.135871 -0.073155 0.477974 0.031 Uiso calc 1 . .
C C17 0.58694(8) -0.04590(5) 0.47016(7) 0.0146(2) Uani d 1 . .
C C35 1.27381(9) -0.01039(6) 0.61396(8) 0.0221(3) Uani d 1 . .
H H35 1.308675 0.018051 0.624481 0.027 Uiso calc 1 . .
C C9 0.70849(8) 0.30984(5) 0.37721(7) 0.0172(3) Uani d 1 . .
C C11 0.63905(9) 0.23184(5) 0.31836(8) 0.0210(3) Uani d 1 . .
H H11 0.625113 0.208897 0.279836 0.025 Uiso calc 1 . .
C C25 0.90665(8) -0.22945(5) 0.50222(7) 0.0179(3) Uani d 1 . .
C C24 0.82286(9) -0.21123(5) 0.44683(8) 0.0197(3) Uani d 1 . .
H H24A 0.827269 -0.201664 0.401869 0.024 Uiso calc 1 . .
H H24B 0.781068 -0.238020 0.435876 0.024 Uiso calc 1 . .
C C7 0.63191(9) 0.25840(5) 0.42991(8) 0.0218(3) Uani d 1 . .
H H7 0.613380 0.253425 0.466731 0.026 Uiso calc 1 . .
C C34 1.27419(8) -0.04139(5) 0.67005(7) 0.0158(2) Uani d 1 . .
C C28 1.06240(9) -0.26123(6) 0.60769(8) 0.0226(3) Uani d 1 . .
H H28 1.114125 -0.271875 0.643022 0.027 Uiso calc 1 . .
C C13 0.80383(10) 0.38246(6) 0.44414(8) 0.0239(3) Uani d 1 . .
H H13 0.802830 0.371315 0.487737 0.029 Uiso calc 1 . .
C C36 1.22088(10) -0.02212(6) 0.54176(8) 0.0277(3) Uani d 1 . .
H H36 1.219363 -0.001042 0.504010 0.033 Uiso calc 1 . .
C C8 0.67937(9) 0.30116(5) 0.43154(8) 0.0211(3) Uani d 1 . .
H H8 0.692071 0.324502 0.469462 0.025 Uiso calc 1 . .
C C32 1.17172(9) -0.09642(5) 0.58256(8) 0.0196(3) Uani d 1 . .
C C22 0.60967(9) -0.12281(6) 0.32013(8) 0.0207(3) Uani d 1 . .
H H22 0.581420 -0.127483 0.269880 0.025 Uiso calc 1 . .
C C10 0.68670(9) 0.27454(5) 0.32003(8) 0.0210(3) Uani d 1 . .
H H10 0.704394 0.279780 0.282749 0.025 Uiso calc 1 . .
C C14 0.76692(10) 0.37397(6) 0.31734(8) 0.0252(3) Uani d 1 . .
H H14 0.740221 0.357033 0.272978 0.030 Uiso calc 1 . .
C C26 0.91726(9) -0.27883(5) 0.52936(8) 0.0220(3) Uani d 1 . .
H H26 0.871935 -0.301300 0.512794 0.026 Uiso calc 1 . .
N N4 0.79903(8) -0.23284(5) 0.70823(7) 0.0257(3) Uani d 1 . .
C C50 0.85285(9) -0.14027(6) 0.66843(8) 0.0215(3) Uani d 1 . .
C C47 0.88523(9) -0.09110(6) 0.65452(8) 0.0222(3) Uani d 1 . .
C C54 0.90096(10) -0.18468(6) 0.68200(9) 0.0267(3) Uani d 1 . .
H H54 0.951992 -0.184620 0.677483 0.032 Uiso calc 1 . .
C C44 0.96207(9) 0.00122(6) 0.64278(8) 0.0237(3) Uani d 1 . .
N N3 1.10247(10) 0.13806(6) 0.64963(9) 0.0398(4) Uani d 1 . .
C C40 0.98507(10) 0.09615(7) 0.65914(9) 0.0308(3) Uani d 1 . .
H H40 0.936743 0.099306 0.667726 0.037 Uiso calc 1 . .
C C46 0.86334(10) -0.04513(6) 0.67659(9) 0.0276(3) Uani d 1 . .
H H46 0.822588 -0.044771 0.695281 0.033 Uiso calc 1 . .
C C45 0.90130(10) 0.00008(6) 0.67114(9) 0.0289(3) Uani d 1 . .
H H45 0.885954 0.030236 0.686683 0.035 Uiso calc 1 . .
C C39 1.03308(11) 0.13880(7) 0.66196(9) 0.0348(4) Uani d 1 . .
H H39 1.015727 0.169903 0.673168 0.042 Uiso calc 1 . .
C C53 0.87273(10) -0.22864(6) 0.70212(9) 0.0280(3) Uani d 1 . .
H H53 0.907023 -0.257322 0.712129 0.034 Uiso calc 1 . .
C C51 0.77453(9) -0.14451(6) 0.67193(8) 0.0226(3) Uani d 1 . .
H H51 0.738471 -0.116629 0.661247 0.027 Uiso calc 1 . .
C C48 0.94202(11) -0.08915(7) 0.62204(10) 0.0352(4) Uani d 1 . .
H H48 0.955033 -0.118950 0.603885 0.042 Uiso calc 1 . .
C C49 0.97955(11) -0.04395(7) 0.61612(10) 0.0359(4) Uani d 1 . .
H H49 1.017030 -0.043874 0.593933 0.043 Uiso calc 1 . .
C C52 0.75127(9) -0.19068(6) 0.69147(8) 0.0236(3) Uani d 1 . .
H H52 0.698753 -0.192578 0.693097 0.028 Uiso calc 1 . .
C C41 1.00881(9) 0.04862(6) 0.64351(8) 0.0254(3) Uani d 1 . .
C C43 1.12482(14) 0.09243(8) 0.63400(13) 0.0494(5) Uani d 1 . .
H H43 1.172948 0.090648 0.624901 0.059 Uiso calc 1 . .
C C42 1.08148(12) 0.04773(8) 0.63042(12) 0.0412(4) Uani d 1 . .
H H42 1.100638 0.017194 0.619336 0.049 Uiso calc 1 . .
C C16 0.84900(9) 0.42579(5) 0.44347(8) 0.0228(3) Uani d 1 . .
H H16 0.877358 0.443104 0.487261 0.027 Uiso calc 1 . .

loop_
_atom_site_aniso_label
_atom_site_aniso_U_11
_atom_site_aniso_U_22
_atom_site_aniso_U_33
_atom_site_aniso_U_12
_atom_site_aniso_U_13
_atom_site_aniso_U_23
C15 0.0389(8) 0.0204(7) 0.0224(7) -0.0114(6) 0.0179(6) -0.0040(6)
O5 0.0157(5) 0.0165(5) 0.0216(5) -0.0015(4) 0.0051(4) -0.0014(4)
O4 0.0182(5) 0.0210(5) 0.0156(4) -0.0002(4) 0.0069(4) -0.0007(4)
C38 0.0150(6) 0.0131(6) 0.0178(6) 0.0031(5) 0.0055(5) -0.0010(5)
C31 0.0203(7) 0.0191(7) 0.0185(6) -0.0028(5) 0.0061(5) 0.0010(5)
Zn1 0.01350(8) 0.01059(8) 0.01435(8) -0.00139(5) 0.00550(6) 0.00029(5)
O2 0.0184(5) 0.0203(5) 0.0237(5) 0.0034(4) 0.0079(4) 0.0028(4)
O3 0.0205(5) 0.0169(5) 0.0163(4) -0.0004(4) 0.0094(4) -0.0008(4)
O6 0.0191(5) 0.0226(5) 0.0197(5) 0.0049(4) 0.0052(4) -0.0048(4)
N1 0.0153(5) 0.0139(5) 0.0186(5) -0.0015(4) 0.0072(4) 0.0000(4)
O7 0.0274(5) 0.0245(5) 0.0171(5) -0.0123(4) 0.0058(4) -0.0006(4)
C2 0.0186(6) 0.0168(6) 0.0230(7) -0.0021(5) 0.0123(5) -0.0016(5)
N2 0.0192(5) 0.0140(5) 0.0203(6) -0.0033(4) 0.0081(5) -0.0009(4)
C30 0.0202(6) 0.0126(6) 0.0206(6) -0.0007(5) 0.0102(5) -0.0011(5)
C33 0.0172(6) 0.0175(6) 0.0158(6) -0.0013(5) 0.0075(5) 0.0008(5)
C12 0.0180(6) 0.0130(6) 0.0201(6) -0.0026(5) 0.0084(5) -0.0009(5)
C20 0.0148(6) 0.0173(6) 0.0199(6) -0.0024(5) 0.0074(5) -0.0006(5)
C3 0.0175(6) 0.0143(6) 0.0195(6) -0.0033(5) 0.0085(5) -0.0003(5)
C29 0.0195(6) 0.0177(6) 0.0179(6) -0.0016(5) 0.0101(5) -0.0025(5)
C23 0.0168(6) 0.0182(6) 0.0175(6) -0.0027(5) 0.0056(5) 0.0002(5)
C18 0.0157(6) 0.0128(6) 0.0170(6) -0.0041(5) 0.0082(5) -0.0003(5)
C19 0.0165(6) 0.0155(6) 0.0154(6) -0.0032(5) 0.0071(5) -0.0007(5)
C21 0.0203(6) 0.0206(7) 0.0180(6) -0.0019(5) 0.0096(5) -0.0037(5)
C4 0.0238(7) 0.0138(6) 0.0282(7) -0.0020(5) 0.0155(6) -0.0027(5)
C27 0.0324(8) 0.0154(7) 0.0302(8) -0.0012(6) 0.0139(6) 0.0033(6)
C5 0.0199(6) 0.0160(6) 0.0263(7) -0.0020(5) 0.0145(6) -0.0013(5)
C1 0.0182(6) 0.0150(6) 0.0207(7) -0.0015(5) 0.0093(5) -0.0020(5)
C6 0.0182(6) 0.0130(6) 0.0225(7) -0.0027(5) 0.0105(5) -0.0005(5)
C37 0.0276(7) 0.0315(8) 0.0148(6) -0.0086(6) 0.0049(6) 0.0003(6)
C17 0.0131(6) 0.0117(6) 0.0200(6) -0.0046(4) 0.0080(5) 0.0006(5)
C35 0.0232(7) 0.0219(7) 0.0207(7) -0.0070(5) 0.0085(6) -0.0003(5)
C9 0.0183(6) 0.0131(6) 0.0199(6) -0.0027(5) 0.0077(5) 0.0003(5)
C11 0.0271(7) 0.0170(7) 0.0236(7) -0.0073(5) 0.0151(6) -0.0060(5)
C25 0.0189(6) 0.0190(7) 0.0186(6) -0.0007(5) 0.0106(5) -0.0037(5)
C24 0.0185(6) 0.0193(7) 0.0217(7) -0.0009(5) 0.0086(5) -0.0052(5)
C7 0.0290(7) 0.0183(7) 0.0236(7) -0.0061(6) 0.0163(6) -0.0025(5)
C34 0.0142(6) 0.0172(6) 0.0166(6) -0.0003(5) 0.0068(5) -0.0014(5)
C28 0.0233(7) 0.0214(7) 0.0220(7) 0.0021(5) 0.0083(6) 0.0027(5)
C13 0.0320(8) 0.0205(7) 0.0174(7) -0.0090(6) 0.0084(6) 0.0011(5)
C36 0.0333(8) 0.0298(8) 0.0182(7) -0.0101(6) 0.0088(6) 0.0040(6)
C8 0.0284(7) 0.0163(6) 0.0215(7) -0.0065(5) 0.0131(6) -0.0049(5)
C32 0.0186(6) 0.0202(7) 0.0195(7) -0.0053(5) 0.0074(5) -0.0017(5)
C22 0.0210(7) 0.0243(7) 0.0153(6) -0.0025(5) 0.0060(5) -0.0016(5)
C10 0.0265(7) 0.0189(7) 0.0224(7) -0.0063(5) 0.0148(6) -0.0023(5)
C14 0.0369(8) 0.0206(7) 0.0207(7) -0.0130(6) 0.0144(6) -0.0069(6)
C26 0.0242(7) 0.0184(7) 0.0263(7) -0.0054(5) 0.0135(6) -0.0034(6)
N4 0.0286(7) 0.0245(7) 0.0211(6) -0.0019(5) 0.0074(5) -0.0041(5)
C50 0.0220(7) 0.0264(7) 0.0158(6) -0.0024(5) 0.0074(5) -0.0051(5)
C47 0.0194(7) 0.0283(8) 0.0187(6) -0.0029(5) 0.0077(5) -0.0029(6)
C54 0.0203(7) 0.0313(8) 0.0281(8) 0.0009(6) 0.0095(6) -0.0047(6)
C44 0.0200(7) 0.0306(8) 0.0196(7) -0.0031(6) 0.0071(6) 0.0013(6)
N3 0.0383(8) 0.0370(8) 0.0415(9) -0.0091(7) 0.0139(7) 0.0099(7)
C40 0.0271(8) 0.0351(9) 0.0284(8) -0.0051(7) 0.0096(6) -0.0015(7)
C46 0.0256(7) 0.0286(8) 0.0359(8) -0.0002(6) 0.0199(7) 0.0001(6)
C45 0.0285(8) 0.0266(8) 0.0368(9) -0.0002(6) 0.0187(7) -0.0014(7)
C39 0.0339(9) 0.0329(9) 0.0311(9) -0.0043(7) 0.0070(7) 0.0038(7)
C53 0.0256(8) 0.0253(8) 0.0285(8) 0.0034(6) 0.0065(6) -0.0036(6)
C51 0.0229(7) 0.0251(7) 0.0209(7) 0.0003(6) 0.0101(6) -0.0041(6)
C48 0.0390(9) 0.0314(9) 0.0477(10) -0.0047(7) 0.0305(8) -0.0115(8)
C49 0.0367(9) 0.0387(10) 0.0457(10) -0.0077(7) 0.0304(8) -0.0087(8)
C52 0.0236(7) 0.0268(8) 0.0215(7) -0.0020(6) 0.0104(6) -0.0055(6)
C41 0.0222(7) 0.0329(8) 0.0187(7) -0.0029(6) 0.0059(6) 0.0046(6)
C43 0.0437(11) 0.0479(12) 0.0693(14) -0.0105(9) 0.0358(11) 0.0052(10)
C42 0.0370(10) 0.0360(10) 0.0602(12) -0.0037(8) 0.0298(9) 0.0025(9)
C16 0.0284(7) 0.0179(7) 0.0175(6) -0.0079(6) 0.0047(6) -0.0010(5)

loop_
_atom_type_symbol
_atom_type_description
_atom_type_scat_dispersion_real
_atom_type_scat_dispersion_imag
_atom_type_scat_source
C C 0.0033 0.0016 'International Tables Vol C Tables 4.2.6.8 and 6.1.1.4'
H H 0.0000 0.0000 'International Tables Vol C Tables 4.2.6.8 and 6.1.1.4'
N N 0.0061 0.0033 'International Tables Vol C Tables 4.2.6.8 and 6.1.1.4'
O O 0.0106 0.0060 'International Tables Vol C Tables 4.2.6.8 and 6.1.1.4'
Zn Zn 0.2839 1.4301 'International Tables Vol C Tables 4.2.6.8 and 6.1.1.4'

loop_
_geom_angle_atom_site_label_1
_geom_angle_atom_site_label_2
_geom_angle_atom_site_label_3
_geom_angle_site_symmetry_1
_geom_angle_site_symmetry_3
_geom_angle
_geom_angle_publ_flag
N2 C15 H15 . . 118.3 ?
N2 C15 C14 . . 123.48(14) ?
C14 C15 H15 . . 118.3 ?
C38 O5 Zn1 . 6_656 83.22(8) ?
C38 O4 Zn1 . 6_656 95.90(8) ?
O5 C38 O4 . . 122.15(12) ?
O5 C38 Zn1 . 6_656 67.72(7) ?
O5 C38 C34 . . 120.48(12) ?
O4 C38 Zn1 . 6_656 54.46(6) ?
O4 C38 C34 . . 117.37(12) ?
C34 C38 Zn1 . 6_656 171.71(10) ?
H31A C31 H31B . . 108.4 ?
O7 C31 H31A . . 110.0 ?
O7 C31 H31B . . 110.0 ?
O7 C31 C29 . . 108.40(11) ?
C29 C31 H31A . . 110.0 ?
C29 C31 H31B . . 110.0 ?
O5 Zn1 C38 6_455 6_455 29.07(4) ?
O4 Zn1 O5 6_455 6_455 58.69(3) ?
O4 Zn1 C38 6_455 6_455 29.63(4) ?
O4 Zn1 N1 6_455 . 86.69(4) ?
O4 Zn1 N2 6_455 3_445 93.02(4) ?
O2 Zn1 O5 . 6_455 95.91(4) ?
O2 Zn1 O4 . 6_455 154.01(4) ?
O2 Zn1 C38 . 6_455 124.72(4) ?
O2 Zn1 N1 . . 85.80(4) ?
O2 Zn1 N2 . 3_445 92.12(4) ?
O3 Zn1 O5 . 6_455 151.90(4) ?
O3 Zn1 O4 . 6_455 93.33(4) ?
O3 Zn1 C38 . 6_455 122.88(4) ?
O3 Zn1 O2 . . 111.58(4) ?
O3 Zn1 N1 . . 90.60(4) ?
O3 Zn1 N2 . 3_445 94.90(4) ?
N1 Zn1 O5 . 6_455 85.54(4) ?
N1 Zn1 C38 . 6_455 84.95(4) ?
N2 Zn1 O5 3_445 6_455 89.61(4) ?
N2 Zn1 C38 3_445 6_455 92.08(4) ?
N2 Zn1 N1 3_445 . 174.50(4) ?
C17 O2 Zn1 . . 158.18(9) ?
C17 O3 Zn1 5_656 . 131.30(9) ?
C20 O6 C24 . . 117.17(11) ?
C5 N1 Zn1 . . 121.73(9) ?
C5 N1 C1 . . 117.36(11) ?
C1 N1 Zn1 . . 120.90(9) ?
C32 O7 C31 . . 117.41(11) ?
C3 C2 H2 . . 120.0 ?
C1 C2 H2 . . 120.0 ?
C1 C2 C3 . . 120.05(12) ?
C15 N2 Zn1 . 3 122.65(9) ?
C16 N2 C15 . . 116.65(12) ?
C16 N2 Zn1 . 3 120.46(9) ?
C29 C30 H30 . . 119.7 ?
C29 C30 C25 . . 120.61(13) ?
C25 C30 H30 . . 119.7 ?
C34 C33 H33 . . 120.6 ?
C32 C33 H33 . . 120.6 ?
C32 C33 C34 . . 118.90(12) ?
C13 C12 C9 . . 122.09(12) ?
C14 C12 C9 . . 121.78(12) ?
C14 C12 C13 . . 116.13(12) ?
O6 C20 C19 . . 115.64(12) ?
O6 C20 C21 . . 124.71(12) ?
C21 C20 C19 . . 119.65(12) ?
C2 C3 C4 . . 116.89(12) ?
C2 C3 C6 . . 121.58(12) ?
C4 C3 C6 . . 121.48(12) ?
C30 C29 C31 . . 120.36(12) ?
C30 C29 C28 . . 119.65(13) ?
C28 C29 C31 . . 119.84(13) ?
C18 C23 H23 . . 120.6 ?
C22 C23 H23 . . 120.6 ?
C22 C23 C18 . . 118.82(13) ?
C23 C18 C17 . . 120.06(12) ?
C19 C18 C23 . . 120.36(12) ?
C19 C18 C17 . . 119.57(12) ?
C20 C19 H19 . . 119.9 ?
C18 C19 C20 . . 120.27(12) ?
C18 C19 H19 . . 119.9 ?
C20 C21 H21 . . 120.3 ?
C22 C21 C20 . . 119.47(13) ?
C22 C21 H21 . . 120.3 ?
C3 C4 H4 . . 120.3 ?
C5 C4 C3 . . 119.50(13) ?
C5 C4 H4 . . 120.3 ?
C28 C27 H27 . . 119.9 ?
C28 C27 C26 . . 120.14(14) ?
C26 C27 H27 . . 119.9 ?
N1 C5 C4 . . 123.44(12) ?
N1 C5 H5 . . 118.3 ?
C4 C5 H5 . . 118.3 ?
N1 C1 C2 . . 122.73(12) ?
N1 C1 H1 . . 118.6 ?
C2 C1 H1 . . 118.6 ?
C11 C6 C3 . . 121.15(12) ?
C11 C6 C7 . . 118.16(12) ?
C7 C6 C3 . . 120.67(12) ?
C36 C37 H37 . . 119.9 ?
C36 C37 C32 . . 120.26(13) ?
C32 C37 H37 . . 119.9 ?
O2 C17 O3 . 5_656 125.20(12) ?
O2 C17 C18 . . 118.08(12) ?
O3 C17 C18 5_656 . 116.68(11) ?
C34 C35 H35 . . 120.2 ?
C34 C35 C36 . . 119.60(13) ?
C36 C35 H35 . . 120.2 ?
C8 C9 C12 . . 120.93(12) ?
C8 C9 C10 . . 117.95(12) ?
C10 C9 C12 . . 121.11(12) ?
C6 C11 H11 . . 119.4 ?
C10 C11 C6 . . 121.12(13) ?
C10 C11 H11 . . 119.4 ?
C30 C25 C24 . . 119.67(12) ?
C26 C25 C30 . . 119.05(13) ?
C26 C25 C24 . . 121.28(13) ?
O6 C24 C25 . . 107.49(11) ?
O6 C24 H24A . . 110.2 ?
O6 C24 H24B . . 110.2 ?
C25 C24 H24A . . 110.2 ?
C25 C24 H24B . . 110.2 ?
H24A C24 H24B . . 108.5 ?
C6 C7 H7 . . 119.6 ?
C8 C7 C6 . . 120.76(13) ?
C8 C7 H7 . . 119.6 ?
C33 C34 C38 . . 119.46(12) ?
C35 C34 C38 . . 119.73(12) ?
C35 C34 C33 . . 120.81(12) ?
C29 C28 H28 . . 120.0 ?
C27 C28 C29 . . 119.97(14) ?
C27 C28 H28 . . 120.0 ?
C12 C13 H13 . . 119.9 ?
C16 C13 C12 . . 120.17(13) ?
C16 C13 H13 . . 119.9 ?
C37 C36 C35 . . 119.99(14) ?
C37 C36 H36 . . 120.0 ?
C35 C36 H36 . . 120.0 ?
C9 C8 H8 . . 119.4 ?
C7 C8 C9 . . 121.21(13) ?
C7 C8 H8 . . 119.4 ?
O7 C32 C33 . . 124.56(12) ?
O7 C32 C37 . . 115.03(12) ?
C37 C32 C33 . . 120.41(13) ?
C23 C22 C21 . . 121.42(13) ?
C23 C22 H22 . . 119.3 ?
C21 C22 H22 . . 119.3 ?
C9 C10 H10 . . 119.6 ?
C11 C10 C9 . . 120.78(13) ?
C11 C10 H10 . . 119.6 ?
C15 C14 C12 . . 120.08(13) ?
C15 C14 H14 . . 120.0 ?
C12 C14 H14 . . 120.0 ?
C27 C26 H26 . . 119.8 ?
C25 C26 C27 . . 120.50(13) ?
C25 C26 H26 . . 119.8 ?
C52 N4 C53 . . 115.24(14) ?
C54 C50 C47 . . 121.38(13) ?
C54 C50 C51 . . 116.30(14) ?
C51 C50 C47 . . 122.27(14) ?
C46 C47 C50 . . 121.35(13) ?
C46 C47 C48 . . 117.26(14) ?
C48 C47 C50 . . 121.32(14) ?
C50 C54 H54 . . 120.0 ?
C53 C54 C50 . . 119.92(14) ?
C53 C54 H54 . . 120.0 ?
C45 C44 C41 . . 121.35(15) ?
C49 C44 C45 . . 117.66(15) ?
C49 C44 C41 . . 120.96(14) ?
C39 N3 C43 . . 115.58(16) ?
C39 C40 H40 . . 119.9 ?
C39 C40 C41 . . 120.28(16) ?
C41 C40 H40 . . 119.9 ?
C47 C46 H46 . . 119.5 ?
C45 C46 C47 . . 121.04(14) ?
C45 C46 H46 . . 119.5 ?
C44 C45 H45 . . 119.4 ?
C46 C45 C44 . . 121.24(15) ?
C46 C45 H45 . . 119.4 ?
N3 C39 C40 . . 124.08(18) ?
N3 C39 H39 . . 118.0 ?
C40 C39 H39 . . 118.0 ?
N4 C53 C54 . . 124.40(14) ?
N4 C53 H53 . . 117.8 ?
C54 C53 H53 . . 117.8 ?
C50 C51 H51 . . 120.4 ?
C52 C51 C50 . . 119.28(14) ?
C52 C51 H51 . . 120.4 ?
C47 C48 H48 . . 119.2 ?
C49 C48 C47 . . 121.60(16) ?
C49 C48 H48 . . 119.2 ?
C44 C49 H49 . . 119.5 ?
C48 C49 C44 . . 120.93(15) ?
C48 C49 H49 . . 119.5 ?
N4 C52 C51 . . 124.72(14) ?
N4 C52 H52 . . 117.6 ?
C51 C52 H52 . . 117.6 ?
C40 C41 C44 . . 122.80(14) ?
C40 C41 C42 . . 115.78(15) ?
C42 C41 C44 . . 121.39(16) ?
N3 C43 H43 . . 117.7 ?
N3 C43 C42 . . 124.63(18) ?
C42 C43 H43 . . 117.7 ?
C41 C42 H42 . . 120.2 ?
C43 C42 C41 . . 119.65(19) ?
C43 C42 H42 . . 120.2 ?
N2 C16 C13 . . 123.45(13) ?
N2 C16 H16 . . 118.3 ?
C13 C16 H16 . . 118.3 ?

loop_
_geom_bond_atom_site_label_1
_geom_bond_atom_site_label_2
_geom_bond_site_symmetry_2
_geom_bond_distance
_geom_bond_publ_flag
C15 H15 . 0.9300 ?
C15 N2 . 1.3401(18) ?
C15 C14 . 1.387(2) ?
O5 C38 . 1.2515(16) ?
O5 Zn1 6_656 2.3837(10) ?
O4 C38 . 1.2715(17) ?
O4 Zn1 6_656 2.0927(10) ?
C38 Zn1 6_656 2.5581(13) ?
C38 C34 . 1.5005(18) ?
C31 H31A . 0.9700 ?
C31 H31B . 0.9700 ?
C31 O7 . 1.4246(17) ?
C31 C29 . 1.5080(18) ?
Zn1 O2 . 2.0234(10) ?
Zn1 O3 . 2.0219(9) ?
Zn1 N1 . 2.1836(11) ?
Zn1 N2 3_445 2.1545(11) ?
O2 C17 . 1.2516(16) ?
O3 C17 5_656 1.2627(16) ?
O6 C20 . 1.3684(16) ?
O6 C24 . 1.4420(16) ?
N1 C5 . 1.3434(18) ?
N1 C1 . 1.3434(17) ?
O7 C32 . 1.3736(16) ?
C2 H2 . 0.9300 ?
C2 C3 . 1.3969(19) ?
C2 C1 . 1.3867(18) ?
N2 C16 . 1.3364(18) ?
C30 H30 . 0.9300 ?
C30 C29 . 1.3900(19) ?
C30 C25 . 1.3978(18) ?
C33 H33 . 0.9300 ?
C33 C34 . 1.3986(18) ?
C33 C32 . 1.3903(19) ?
C12 C9 . 1.4863(18) ?
C12 C13 . 1.3944(19) ?
C12 C14 . 1.392(2) ?
C20 C19 . 1.3964(19) ?
C20 C21 . 1.3952(19) ?
C3 C4 . 1.3971(19) ?
C3 C6 . 1.4855(18) ?
C29 C28 . 1.393(2) ?
C23 H23 . 0.9300 ?
C23 C18 . 1.4029(18) ?
C23 C22 . 1.383(2) ?
C18 C19 . 1.3873(18) ?
C18 C17 . 1.5046(18) ?
C19 H19 . 0.9300 ?
C21 H21 . 0.9300 ?
C21 C22 . 1.392(2) ?
C4 H4 . 0.9300 ?
C4 C5 . 1.3840(19) ?
C27 H27 . 0.9300 ?
C27 C28 . 1.387(2) ?
C27 C26 . 1.390(2) ?
C5 H5 . 0.9300 ?
C1 H1 . 0.9300 ?
C6 C11 . 1.3973(19) ?
C6 C7 . 1.3973(19) ?
C37 H37 . 0.9300 ?
C37 C36 . 1.384(2) ?
C37 C32 . 1.391(2) ?
C35 H35 . 0.9300 ?
C35 C34 . 1.3873(19) ?
C35 C36 . 1.394(2) ?
C9 C8 . 1.3988(19) ?
C9 C10 . 1.4004(19) ?
C11 H11 . 0.9300 ?
C11 C10 . 1.3871(19) ?
C25 C24 . 1.5014(19) ?
C25 C26 . 1.389(2) ?
C24 H24A . 0.9700 ?
C24 H24B . 0.9700 ?
C7 H7 . 0.9300 ?
C7 C8 . 1.3865(19) ?
C28 H28 . 0.9300 ?
C13 H13 . 0.9300 ?
C13 C16 . 1.3865(19) ?
C36 H36 . 0.9300 ?
C8 H8 . 0.9300 ?
C22 H22 . 0.9300 ?
C10 H10 . 0.9300 ?
C14 H14 . 0.9300 ?
C26 H26 . 0.9300 ?
N4 C53 . 1.343(2) ?
N4 C52 . 1.341(2) ?
C50 C47 . 1.481(2) ?
C50 C54 . 1.395(2) ?
C50 C51 . 1.399(2) ?
C47 C46 . 1.392(2) ?
C47 C48 . 1.393(2) ?
C54 H54 . 0.9300 ?
C54 C53 . 1.379(2) ?
C44 C45 . 1.394(2) ?
C44 C49 . 1.386(2) ?
C44 C41 . 1.484(2) ?
N3 C39 . 1.330(2) ?
N3 C43 . 1.337(3) ?
C40 H40 . 0.9300 ?
C40 C39 . 1.385(2) ?
C40 C41 . 1.391(2) ?
C46 H46 . 0.9300 ?
C46 C45 . 1.385(2) ?
C45 H45 . 0.9300 ?
C39 H39 . 0.9300 ?
C53 H53 . 0.9300 ?
C51 H51 . 0.9300 ?
C51 C52 . 1.385(2) ?
C48 H48 . 0.9300 ?
C48 C49 . 1.383(2) ?
C49 H49 . 0.9300 ?
C52 H52 . 0.9300 ?
C41 C42 . 1.395(2) ?
C43 H43 . 0.9300 ?
C43 C42 . 1.381(3) ?
C42 H42 . 0.9300 ?
C16 H16 . 0.9300 ?

_cod_database_fobs_code 2022001
